data_4342980
loop_
_publ_author_name
'Liu, Yuesheng'
'Luo, Lun'
'Xiao, Jie'
'Wang, Lei'
'Song, You'
'Qu, Jingping'
'Luo, Yi'
'Deng, Liang'

_publ_section_title
;
 Four-Coordinate Iron(II) Diaryl Compounds with Monodentate N-Heterocyclic
 Carbene Ligation: Synthesis, Characterization, and Their
 Tetrahedral-Square Planar Isomerization in Solution.
;
_journal_issue 10
_journal_name_full 'Inorganic chemistry'
_journal_page_first 4752
_journal_page_last 4760
_journal_paper_doi 10.1021/acs.inorgchem.5b00138
_journal_volume 54
_journal_year 2015
_chemical_formula_sum 'C38 H46 F12 Fe N4'
_chemical_formula_weight 842.64
_chemical_name_systematic
; 
 ? 
;
_space_group_crystal_system monoclinic
_space_group_IT_number 14
_space_group_name_Hall '-P 2yn'
_space_group_name_H-M_alt 'P 1 21/n 1'
_symmetry_space_group_name_Hall '-P 2yn'
_symmetry_space_group_name_H-M 'P 1 21/n 1'
_atom_sites_solution_hydrogens geom
_audit_creation_method SHELXL-2013
_cell_angle_alpha 90
_cell_angle_beta 90.475(2)
_cell_angle_gamma 90
_cell_formula_units_Z 4
_cell_length_a 13.5482(16)
_cell_length_b 20.988(2)
_cell_length_c 14.3349(16)
_cell_measurement_reflns_used 9906
_cell_measurement_temperature 143(2)
_cell_measurement_theta_max 29.96
_cell_measurement_theta_min 2.29
_cell_volume 4076.0(8)
_computing_cell_refinement 'Bruker SAINT'
_computing_data_collection 'Bruker APEX2'
_computing_data_reduction 'Bruker SAINT'
_computing_molecular_graphics 'Bruker SHELXTL'
_computing_publication_material 'Bruker SHELXTL'
_computing_structure_refinement 'SHELXL-2013 (Sheldrick, 2013)'
_computing_structure_solution 'SHELXS-97 (Sheldrick, 2008)'
_diffrn_ambient_temperature 143(2)
_diffrn_measured_fraction_theta_full 0.998
_diffrn_measured_fraction_theta_max 0.996
_diffrn_measurement_device_type 'Bruker APEX-II CCD'
_diffrn_measurement_method '\f and \w scans'
_diffrn_radiation_type MoK\a
_diffrn_radiation_wavelength 0.71073
_diffrn_reflns_av_R_equivalents 0.0328
_diffrn_reflns_av_unetI/netI 0.0375
_diffrn_reflns_laue_measured_fraction_full 0.998
_diffrn_reflns_laue_measured_fraction_max 0.996
_diffrn_reflns_limit_h_max 18
_diffrn_reflns_limit_h_min -19
_diffrn_reflns_limit_k_max 29
_diffrn_reflns_limit_k_min -19
_diffrn_reflns_limit_l_max 18
_diffrn_reflns_limit_l_min -20
_diffrn_reflns_number 38854
_diffrn_reflns_point_group_measured_fraction_full 0.998
_diffrn_reflns_point_group_measured_fraction_max 0.996
_diffrn_reflns_theta_full 25.242
_diffrn_reflns_theta_max 30.162
_diffrn_reflns_theta_min 1.720
_exptl_absorpt_coefficient_mu 0.457
_exptl_absorpt_correction_T_max 0.74
_exptl_absorpt_correction_T_min 0.61
_exptl_absorpt_correction_type multi-scan
_exptl_absorpt_process_details sadabs
_exptl_crystal_colour yellow
_exptl_crystal_density_diffrn 1.373
_exptl_crystal_description block
_exptl_crystal_F_000 1744
_exptl_crystal_size_max 0.350
_exptl_crystal_size_mid 0.250
_exptl_crystal_size_min 0.190
_refine_diff_density_max 0.984
_refine_diff_density_min -0.662
_refine_diff_density_rms 0.080
_refine_ls_extinction_method none
_refine_ls_goodness_of_fit_ref 1.017
_refine_ls_hydrogen_treatment constr
_refine_ls_matrix_type full
_refine_ls_number_parameters 523
_refine_ls_number_reflns 12018
_refine_ls_number_restraints 36
_refine_ls_restrained_S_all 1.072
_refine_ls_R_factor_all 0.0704
_refine_ls_R_factor_gt 0.0491
_refine_ls_shift/su_max 0.008
_refine_ls_shift/su_mean 0.000
_refine_ls_structure_factor_coef Fsqd
_refine_ls_weighting_details 'w=1/[\s^2^(Fo^2^)+(0.0955P)^2^+1.9217P] where P=(Fo^2^+2Fc^2^)/3'
_refine_ls_weighting_scheme calc
_refine_ls_wR_factor_gt 0.1401
_refine_ls_wR_factor_ref 0.1622
_reflns_Friedel_coverage 0.000
_reflns_number_gt 9063
_reflns_number_total 12018
_reflns_threshold_expression 'I > 2\s(I)'
_cod_data_source_file ic5b00138_si_002.cif
_cod_data_source_block 6t
_cod_depositor_comments 'Adding full bibliography for 4342978--4342981.cif.'
_cod_original_cell_volume 4076.1(8)
_cod_database_code 4342980
_shelx_space_group_comment
; 
The symmetry employed for this shelxl refinement is uniquely defined 
by the following loop, which should always be used as a source of 
symmetry information in preference to the above space-group names. 
They are only intended as comments. 
;
_shelx_estimated_absorpt_t_min 0.857
_shelx_estimated_absorpt_t_max 0.918
_shelxl_version_number 2013-4

loop_
_space_group_symop_operation_xyz
'x, y, z'
'-x+1/2, y+1/2, -z+1/2'
'-x, -y, -z'
'x-1/2, -y-1/2, z-1/2'

loop_
_atom_site_label
_atom_site_type_symbol
_atom_site_fract_x
_atom_site_fract_y
_atom_site_fract_z
_atom_site_U_iso_or_equiv
_atom_site_adp_type
_atom_site_occupancy
_atom_site_site_symmetry_order
_atom_site_calc_flag
_atom_site_refinement_flags_posn
_atom_site_refinement_flags_adp
_atom_site_refinement_flags_occupancy
_atom_site_disorder_assembly
_atom_site_disorder_group
Fe1 Fe 0.59649(2) 0.77163(2) 0.52781(2) 0.02104(8) Uani 1 1 d . . . . .
N1 N 0.49329(12) 0.82929(7) 0.34672(11) 0.0258(3) Uani 1 1 d . . . . .
N2 N 0.45029(14) 0.73203(7) 0.36788(12) 0.0299(3) Uani 1 1 d . . . . .
N3 N 0.39658(12) 0.77466(8) 0.63991(11) 0.0267(3) Uani 1 1 d . . . . .
N4 N 0.48025(12) 0.69225(8) 0.68128(11) 0.0293(3) Uani 1 1 d . . . . .
F1 F 0.99605(15) 0.78596(11) 0.4960(3) 0.1292(13) Uani 1 1 d . . . . .
F2 F 1.05563(15) 0.69252(14) 0.5300(2) 0.1002(8) Uani 1 1 d . . . . .
F3 F 1.03726(16) 0.72150(11) 0.3897(2) 0.1008(9) Uani 1 1 d . . . . .
F4 F 0.7469(2) 0.53490(9) 0.33108(11) 0.0845(7) Uani 1 1 d . . . . .
F5 F 0.85291(15) 0.50284(8) 0.43323(15) 0.0683(5) Uani 1 1 d . . . . .
F6 F 0.70083(13) 0.51112(7) 0.46822(11) 0.0522(4) Uani 1 1 d . . . . .
F7 F 0.54356(11) 0.96996(8) 0.81402(9) 0.0491(4) Uani 1 1 d . . . . .
F8 F 0.63360(11) 0.89829(7) 0.87585(9) 0.0416(3) Uani 1 1 d . . . . .
F9 F 0.69158(13) 0.99232(8) 0.85495(10) 0.0553(4) Uani 1 1 d . . . . .
F10 F 0.8843(4) 1.0295(2) 0.5798(3) 0.0830(12) Uani 0.6 1 d . U P A 1
F11 F 0.8340(3) 0.9921(2) 0.4531(2) 0.0835(10) Uani 0.6 1 d . U P A 1
F12 F 0.9347(3) 0.9380(2) 0.5307(4) 0.0798(11) Uani 0.6 1 d . U P A 1
F10' F 0.9328(4) 0.9902(3) 0.6118(4) 0.0795(13) Uani 0.4 1 d . U P A .
F11' F 0.8372(5) 1.0340(3) 0.5252(6) 0.0914(15) Uani 0.4 1 d . U P A .
F12' F 0.9024(5) 0.9480(3) 0.4827(4) 0.0776(14) Uani 0.4 1 d . U P A .
C1 C 0.51110(14) 0.77803(8) 0.40215(13) 0.0246(3) Uani 1 1 d . . . . .
C2 C 0.48354(14) 0.74387(9) 0.62398(13) 0.0249(3) Uani 1 1 d . . . . .
C5 C 0.42104(16) 0.81603(10) 0.27958(14) 0.0329(4) Uani 1 1 d . . . . .
C6 C 0.39328(18) 0.75444(11) 0.29315(16) 0.0381(5) Uani 1 1 d . . . . .
C7 C 0.3825(2) 0.86284(13) 0.20964(19) 0.0511(7) Uani 1 1 d . . . . .
H7A H 0.3325 0.8422 0.1701 0.077 Uiso 1 1 calc R U . . .
H7B H 0.4370 0.8779 0.1708 0.077 Uiso 1 1 calc R U . . .
H7C H 0.3529 0.8991 0.2422 0.077 Uiso 1 1 calc R U . . .
C8 C 0.3172(3) 0.71728(13) 0.2419(2) 0.0633(9) Uani 1 1 d . . . . .
H8A H 0.2879 0.7438 0.1926 0.095 Uiso 1 1 calc R U . . .
H8B H 0.2656 0.7039 0.2852 0.095 Uiso 1 1 calc R U . . .
H8C H 0.3477 0.6796 0.2139 0.095 Uiso 1 1 calc R U . . .
C9 C 0.54770(17) 0.88937(10) 0.35984(15) 0.0336(4) Uani 1 1 d . . . . .
H9A H 0.5997 0.8808 0.4081 0.040 Uiso 1 1 calc R U . . .
C10 C 0.4829(2) 0.94193(11) 0.39843(17) 0.0475(6) Uani 1 1 d . . . . .
H10A H 0.4496 0.9267 0.4546 0.071 Uiso 1 1 calc R U . . .
H10B H 0.4334 0.9541 0.3514 0.071 Uiso 1 1 calc R U . . .
H10C H 0.5238 0.9790 0.4142 0.071 Uiso 1 1 calc R U . . .
C11 C 0.60155(19) 0.91029(12) 0.27180(18) 0.0446(5) Uani 1 1 d . . . . .
H11A H 0.6430 0.8753 0.2495 0.067 Uiso 1 1 calc R U . . .
H11B H 0.6430 0.9474 0.2860 0.067 Uiso 1 1 calc R U . . .
H11C H 0.5532 0.9216 0.2234 0.067 Uiso 1 1 calc R U . . .
C12 C 0.45063(19) 0.66702(10) 0.40683(18) 0.0425(6) Uani 1 1 d . . . . .
H12A H 0.5013 0.6671 0.4580 0.051 Uiso 1 1 calc R U . . .
C13 C 0.3529(2) 0.65001(15) 0.4528(3) 0.0686(10) Uani 1 1 d . . . . .
H13A H 0.3352 0.6833 0.4976 0.103 Uiso 1 1 calc R U . . .
H13B H 0.3596 0.6092 0.4855 0.103 Uiso 1 1 calc R U . . .
H13C H 0.3011 0.6466 0.4050 0.103 Uiso 1 1 calc R U . . .
C14 C 0.4861(3) 0.61866(13) 0.3351(2) 0.0715(10) Uani 1 1 d . . . . .
H14A H 0.5489 0.6330 0.3088 0.107 Uiso 1 1 calc R U . . .
H14B H 0.4368 0.6147 0.2850 0.107 Uiso 1 1 calc R U . . .
H14C H 0.4955 0.5772 0.3653 0.107 Uiso 1 1 calc R U . . .
C15 C 0.33998(16) 0.74269(11) 0.70608(14) 0.0332(4) Uani 1 1 d . . . . .
C16 C 0.39265(16) 0.69082(12) 0.73183(15) 0.0365(5) Uani 1 1 d . . . . .
C17 C 0.24110(18) 0.76397(14) 0.73989(18) 0.0467(6) Uani 1 1 d . . . . .
H17A H 0.2166 0.7335 0.7861 0.070 Uiso 1 1 calc R U . . .
H17B H 0.1948 0.7662 0.6871 0.070 Uiso 1 1 calc R U . . .
H17C H 0.2472 0.8062 0.7686 0.070 Uiso 1 1 calc R U . . .
C18 C 0.3653(2) 0.64004(17) 0.8008(2) 0.0607(8) Uani 1 1 d . . . . .
H18A H 0.3003 0.6496 0.8269 0.091 Uiso 1 1 calc R U . . .
H18B H 0.4146 0.6388 0.8512 0.091 Uiso 1 1 calc R U . . .
H18C H 0.3631 0.5986 0.7694 0.091 Uiso 1 1 calc R U . . .
C19 C 0.37087(15) 0.83405(10) 0.59010(16) 0.0339(4) Uani 1 1 d . . . . .
H19A H 0.4304 0.8462 0.5534 0.041 Uiso 1 1 calc R U . . .
C20 C 0.28778(19) 0.82474(14) 0.51980(18) 0.0465(6) Uani 1 1 d . . . . .
H20A H 0.3035 0.7889 0.4788 0.070 Uiso 1 1 calc R U . . .
H20B H 0.2799 0.8635 0.4824 0.070 Uiso 1 1 calc R U . . .
H20C H 0.2262 0.8158 0.5528 0.070 Uiso 1 1 calc R U . . .
C21 C 0.35079(19) 0.88945(12) 0.6562(2) 0.0477(6) Uani 1 1 d . . . . .
H21A H 0.4061 0.8939 0.7002 0.072 Uiso 1 1 calc R U . . .
H21B H 0.2900 0.8812 0.6908 0.072 Uiso 1 1 calc R U . . .
H21C H 0.3433 0.9288 0.6201 0.072 Uiso 1 1 calc R U . . .
C22 C 0.56390(17) 0.64710(11) 0.68731(15) 0.0366(5) Uani 1 1 d . . . . .
H22A H 0.6131 0.6615 0.6402 0.044 Uiso 1 1 calc R U . . .
C23 C 0.6159(2) 0.65051(15) 0.78179(18) 0.0513(6) Uani 1 1 d . . . . .
H23A H 0.6328 0.6949 0.7959 0.077 Uiso 1 1 calc R U . . .
H23B H 0.6763 0.6249 0.7802 0.077 Uiso 1 1 calc R U . . .
H23C H 0.5720 0.6340 0.8301 0.077 Uiso 1 1 calc R U . . .
C24 C 0.5351(3) 0.57946(13) 0.6602(2) 0.0565(7) Uani 1 1 d . . . . .
H24A H 0.5026 0.5799 0.5988 0.085 Uiso 1 1 calc R U . . .
H24B H 0.4898 0.5621 0.7066 0.085 Uiso 1 1 calc R U . . .
H24C H 0.5945 0.5528 0.6576 0.085 Uiso 1 1 calc R U . . .
C3 C 0.71481(15) 0.70915(9) 0.49924(13) 0.0270(4) Uani 1 1 d . . . . .
C26 C 0.70809(16) 0.64435(10) 0.47477(13) 0.0302(4) Uani 1 1 d . . . . .
H26A H 0.6448 0.6249 0.4748 0.036 Uiso 1 1 calc R U . . .
C27 C 0.78870(18) 0.60718(10) 0.45057(14) 0.0346(4) Uani 1 1 d . . . . .
C28 C 0.88228(19) 0.63287(12) 0.44980(19) 0.0446(5) Uani 1 1 d . . . . .
H28A H 0.9379 0.6078 0.4334 0.054 Uiso 1 1 calc R U . . .
C29 C 0.89272(18) 0.69676(13) 0.4738(2) 0.0467(6) Uani 1 1 d . . . . .
C30 C 0.81125(17) 0.73325(10) 0.49772(17) 0.0362(5) Uani 1 1 d . . . . .
H30A H 0.8214 0.7767 0.5138 0.043 Uiso 1 1 calc R U . . .
C31 C 0.9944(2) 0.72485(15) 0.4753(4) 0.0771(12) Uani 1 1 d . . . . .
C32 C 0.7730(2) 0.53952(11) 0.42125(16) 0.0436(5) Uani 1 1 d . . . . .
C4 C 0.65204(13) 0.85648(8) 0.58562(12) 0.0221(3) Uani 1 1 d . . . . .
C34 C 0.72875(14) 0.89201(9) 0.54582(13) 0.0258(3) Uani 1 1 d . . . . .
H34A H 0.7498 0.8810 0.4848 0.031 Uiso 1 1 calc R U . . .
C35 C 0.77552(14) 0.94246(9) 0.59111(14) 0.0281(4) Uani 1 1 d . . . . .
C36 C 0.74697(14) 0.96076(9) 0.68001(14) 0.0282(4) Uani 1 1 d . . . . .
H36A H 0.7788 0.9950 0.7115 0.034 Uiso 1 1 calc R U . . .
C37 C 0.67094(13) 0.92769(9) 0.72111(12) 0.0243(3) Uani 1 1 d . . . . .
C38 C 0.62557(13) 0.87667(9) 0.67574(12) 0.0227(3) Uani 1 1 d . . . . .
H38A H 0.5744 0.8545 0.7070 0.027 Uiso 1 1 calc R U . . .
C39 C 0.63611(15) 0.94680(10) 0.81596(14) 0.0306(4) Uani 1 1 d . . . . .
C40 C 0.85884(18) 0.97616(12) 0.54415(19) 0.0448(6) Uani 1 1 d . . . . .

loop_
_atom_site_aniso_label
_atom_site_aniso_U_11
_atom_site_aniso_U_22
_atom_site_aniso_U_33
_atom_site_aniso_U_23
_atom_site_aniso_U_13
_atom_site_aniso_U_12
Fe1 0.02366(13) 0.01772(13) 0.02174(13) 0.00090(9) 0.00066(9) -0.00367(9)
N1 0.0323(8) 0.0208(7) 0.0243(7) 0.0020(6) -0.0042(6) -0.0056(6)
N2 0.0392(9) 0.0193(7) 0.0308(8) 0.0012(6) -0.0108(7) -0.0059(6)
N3 0.0242(7) 0.0290(8) 0.0269(7) 0.0029(6) 0.0032(6) -0.0051(6)
N4 0.0321(8) 0.0287(8) 0.0272(8) 0.0089(6) 0.0017(6) -0.0042(6)
F1 0.0415(10) 0.0643(13) 0.282(4) -0.0611(19) 0.0368(16) -0.0159(9)
F2 0.0445(11) 0.115(2) 0.141(2) -0.0045(17) -0.0115(12) -0.0119(12)
F3 0.0583(12) 0.0755(14) 0.170(3) 0.0276(15) 0.0564(15) 0.0038(10)
F4 0.175(2) 0.0430(9) 0.0351(8) -0.0080(7) -0.0010(11) -0.0099(12)
F5 0.0739(12) 0.0333(8) 0.0981(14) -0.0073(8) 0.0276(10) 0.0151(8)
F6 0.0678(10) 0.0295(7) 0.0594(9) -0.0020(6) 0.0128(8) -0.0052(7)
F7 0.0489(8) 0.0625(10) 0.0359(7) -0.0003(6) 0.0091(6) 0.0283(7)
F8 0.0540(8) 0.0403(7) 0.0306(6) 0.0091(5) 0.0050(5) 0.0080(6)
F9 0.0758(11) 0.0550(9) 0.0351(7) -0.0195(6) 0.0080(7) -0.0224(8)
F10 0.096(3) 0.0626(19) 0.091(2) -0.0441(19) 0.054(2) -0.0583(18)
F11 0.086(2) 0.095(2) 0.0696(19) 0.0287(17) 0.0239(17) -0.0454(19)
F12 0.0433(18) 0.079(2) 0.117(3) 0.011(2) 0.0372(19) -0.0079(15)
F10' 0.048(2) 0.100(3) 0.091(3) 0.001(3) 0.016(2) -0.047(2)
F11' 0.093(3) 0.070(3) 0.112(3) 0.033(3) 0.029(3) -0.029(3)
F12' 0.079(3) 0.075(3) 0.079(3) -0.041(2) 0.056(2) -0.045(2)
C1 0.0289(9) 0.0192(8) 0.0256(8) 0.0002(6) -0.0009(7) -0.0041(6)
C2 0.0268(8) 0.0236(8) 0.0245(8) 0.0024(6) 0.0011(6) -0.0057(7)
C5 0.0423(11) 0.0271(10) 0.0291(9) 0.0029(7) -0.0121(8) -0.0058(8)
C6 0.0492(13) 0.0286(10) 0.0361(11) 0.0026(8) -0.0184(9) -0.0093(9)
C7 0.0659(17) 0.0392(13) 0.0478(13) 0.0151(11) -0.0283(12) -0.0104(12)
C8 0.083(2) 0.0396(14) 0.0661(18) 0.0086(12) -0.0477(17) -0.0207(14)
C9 0.0435(11) 0.0232(9) 0.0341(10) 0.0071(7) -0.0081(8) -0.0120(8)
C10 0.0818(19) 0.0226(10) 0.0382(12) -0.0009(8) 0.0082(12) -0.0093(11)
C11 0.0414(12) 0.0363(12) 0.0561(14) 0.0173(10) 0.0052(10) -0.0061(10)
C12 0.0561(14) 0.0194(9) 0.0516(13) 0.0057(9) -0.0249(11) -0.0114(9)
C13 0.0624(18) 0.0532(17) 0.090(2) 0.0372(16) -0.0329(16) -0.0349(14)
C14 0.109(3) 0.0287(12) 0.076(2) -0.0170(13) -0.0451(19) 0.0109(14)
C15 0.0300(9) 0.0415(11) 0.0282(9) 0.0034(8) 0.0043(7) -0.0105(8)
C16 0.0337(10) 0.0456(12) 0.0303(10) 0.0124(9) 0.0046(8) -0.0095(9)
C17 0.0342(11) 0.0630(17) 0.0433(13) 0.0059(11) 0.0137(9) -0.0051(11)
C18 0.0527(15) 0.074(2) 0.0561(16) 0.0371(15) 0.0136(12) -0.0078(14)
C19 0.0284(9) 0.0311(10) 0.0423(11) 0.0070(8) 0.0069(8) 0.0021(8)
C20 0.0452(13) 0.0520(15) 0.0422(12) 0.0091(11) -0.0061(10) 0.0092(11)
C21 0.0388(12) 0.0357(12) 0.0688(17) -0.0077(11) 0.0052(11) 0.0034(10)
C22 0.0446(12) 0.0302(10) 0.0352(10) 0.0111(8) 0.0039(9) 0.0028(9)
C23 0.0523(15) 0.0568(16) 0.0448(13) 0.0106(12) -0.0068(11) 0.0172(12)
C24 0.083(2) 0.0312(12) 0.0552(15) 0.0059(11) 0.0067(14) -0.0031(13)
C3 0.0315(9) 0.0264(9) 0.0232(8) 0.0007(7) 0.0019(7) -0.0001(7)
C26 0.0371(10) 0.0275(9) 0.0260(9) -0.0005(7) 0.0034(7) -0.0009(8)
C27 0.0491(12) 0.0269(10) 0.0281(9) 0.0001(7) 0.0090(8) 0.0032(8)
C28 0.0430(12) 0.0322(11) 0.0590(14) -0.0026(10) 0.0184(11) 0.0073(9)
C29 0.0355(12) 0.0375(13) 0.0674(16) -0.0033(11) 0.0138(11) 0.0007(9)
C30 0.0333(10) 0.0258(10) 0.0495(12) -0.0036(8) 0.0072(9) -0.0001(8)
C31 0.0341(14) 0.0456(16) 0.152(4) -0.0115(19) 0.0190(18) 0.0047(12)
C32 0.0663(16) 0.0284(10) 0.0362(11) -0.0033(9) 0.0119(10) 0.0021(10)
C4 0.0220(7) 0.0189(8) 0.0253(8) -0.0006(6) -0.0013(6) -0.0018(6)
C34 0.0281(9) 0.0230(8) 0.0265(8) -0.0026(7) 0.0055(6) -0.0024(7)
C35 0.0256(8) 0.0230(9) 0.0358(10) -0.0041(7) 0.0067(7) -0.0056(7)
C36 0.0258(8) 0.0226(8) 0.0363(10) -0.0078(7) 0.0008(7) -0.0032(7)
C37 0.0263(8) 0.0232(8) 0.0234(8) -0.0012(6) -0.0010(6) 0.0030(6)
C38 0.0201(7) 0.0230(8) 0.0251(8) 0.0026(6) 0.0004(6) -0.0005(6)
C39 0.0360(10) 0.0286(9) 0.0271(9) -0.0015(7) -0.0009(7) 0.0040(8)
C40 0.0421(12) 0.0336(12) 0.0589(15) -0.0118(10) 0.0193(11) -0.0167(10)

loop_
_atom_type_symbol
_atom_type_description
_atom_type_scat_dispersion_real
_atom_type_scat_dispersion_imag
_atom_type_scat_source
C C 0.0033 0.0016 'International Tables Vol C Tables 4.2.6.8 and 6.1.1.4'
H H 0.0000 0.0000 'International Tables Vol C Tables 4.2.6.8 and 6.1.1.4'
N N 0.0061 0.0033 'International Tables Vol C Tables 4.2.6.8 and 6.1.1.4'
F F 0.0171 0.0103 'International Tables Vol C Tables 4.2.6.8 and 6.1.1.4'
Fe Fe 0.3463 0.8444 'International Tables Vol C Tables 4.2.6.8 and 6.1.1.4'

loop_
_geom_angle_atom_site_label_1
_geom_angle_atom_site_label_2
_geom_angle_atom_site_label_3
_geom_angle
C4 Fe1 C3 109.42(7)
C4 Fe1 C1 117.96(7)
C3 Fe1 C1 106.37(7)
C4 Fe1 C2 103.38(7)
C3 Fe1 C2 120.09(7)
C1 Fe1 C2 100.05(7)
C1 N1 C5 111.46(15)
C1 N1 C9 121.17(15)
C5 N1 C9 127.36(16)
C1 N2 C6 111.58(16)
C1 N2 C12 121.38(16)
C6 N2 C12 127.02(17)
C2 N3 C15 111.45(17)
C2 N3 C19 121.29(16)
C15 N3 C19 127.26(17)
C2 N4 C16 111.28(17)
C2 N4 C22 121.09(17)
C16 N4 C22 127.59(17)
F11' F10 F10' 137.1(7)
F11' F10 C40 66.7(4)
F10' F10 C40 71.5(4)
F11' F11 F12' 100.6(5)
F11' F11 C40 55.5(3)
F12' F11 C40 52.3(3)
F12' F12 C40 64.2(5)
F12' F12 F10' 114.4(7)
C40 F12 F10' 57.3(3)
F10 F10' C40 58.5(3)
F10 F10' F12 102.5(5)
C40 F10' F12 51.4(3)
F10 F11' C40 66.7(5)
F10 F11' F11 123.0(7)
C40 F11' F11 63.4(4)
F12 F12' C40 77.4(5)
F12 F12' F11 140.1(8)
C40 F12' F11 64.3(4)
N1 C1 N2 104.31(15)
N1 C1 Fe1 129.45(13)
N2 C1 Fe1 125.64(13)
N4 C2 N3 104.08(15)
N4 C2 Fe1 129.08(14)
N3 C2 Fe1 126.83(13)
C6 C5 N1 106.51(17)
C6 C5 C7 128.69(19)
N1 C5 C7 124.79(19)
C5 C6 N2 106.13(17)
C5 C6 C8 128.4(2)
N2 C6 C8 125.5(2)
C5 C7 H7A 109.5
C5 C7 H7B 109.5
H7A C7 H7B 109.5
C5 C7 H7C 109.5
H7A C7 H7C 109.5
H7B C7 H7C 109.5
C6 C8 H8A 109.5
C6 C8 H8B 109.5
H8A C8 H8B 109.5
C6 C8 H8C 109.5
H8A C8 H8C 109.5
H8B C8 H8C 109.5
N1 C9 C10 112.27(19)
N1 C9 C11 112.51(18)
C10 C9 C11 111.97(18)
N1 C9 H9A 106.5
C10 C9 H9A 106.5
C11 C9 H9A 106.5
C9 C10 H10A 109.5
C9 C10 H10B 109.5
H10A C10 H10B 109.5
C9 C10 H10C 109.5
H10A C10 H10C 109.5
H10B C10 H10C 109.5
C9 C11 H11A 109.5
C9 C11 H11B 109.5
H11A C11 H11B 109.5
C9 C11 H11C 109.5
H11A C11 H11C 109.5
H11B C11 H11C 109.5
N2 C12 C13 112.3(2)
N2 C12 C14 111.1(2)
C13 C12 C14 114.5(2)
N2 C12 H12A 106.1
C13 C12 H12A 106.1
C14 C12 H12A 106.1
C12 C13 H13A 109.5
C12 C13 H13B 109.5
H13A C13 H13B 109.5
C12 C13 H13C 109.5
H13A C13 H13C 109.5
H13B C13 H13C 109.5
C12 C14 H14A 109.5
C12 C14 H14B 109.5
H14A C14 H14B 109.5
C12 C14 H14C 109.5
H14A C14 H14C 109.5
H14B C14 H14C 109.5
C16 C15 N3 106.32(18)
C16 C15 C17 128.6(2)
N3 C15 C17 125.1(2)
C15 C16 N4 106.86(17)
C15 C16 C18 128.2(2)
N4 C16 C18 124.9(2)
C15 C17 H17A 109.5
C15 C17 H17B 109.5
H17A C17 H17B 109.5
C15 C17 H17C 109.5
H17A C17 H17C 109.5
H17B C17 H17C 109.5
C16 C18 H18A 109.5
C16 C18 H18B 109.5
H18A C18 H18B 109.5
C16 C18 H18C 109.5
H18A C18 H18C 109.5
H18B C18 H18C 109.5
N3 C19 C20 112.53(18)
N3 C19 C21 112.68(19)
C20 C19 C21 112.1(2)
N3 C19 H19A 106.3
C20 C19 H19A 106.3
C21 C19 H19A 106.3
C19 C20 H20A 109.5
C19 C20 H20B 109.5
H20A C20 H20B 109.5
C19 C20 H20C 109.5
H20A C20 H20C 109.5
H20B C20 H20C 109.5
C19 C21 H21A 109.5
C19 C21 H21B 109.5
H21A C21 H21B 109.5
C19 C21 H21C 109.5
H21A C21 H21C 109.5
H21B C21 H21C 109.5
N4 C22 C24 112.8(2)
N4 C22 C23 111.72(19)
C24 C22 C23 112.7(2)
N4 C22 H22A 106.3
C24 C22 H22A 106.3
C23 C22 H22A 106.3
C22 C23 H23A 109.5
C22 C23 H23B 109.5
H23A C23 H23B 109.5
C22 C23 H23C 109.5
H23A C23 H23C 109.5
H23B C23 H23C 109.5
C22 C24 H24A 109.5
C22 C24 H24B 109.5
H24A C24 H24B 109.5
C22 C24 H24C 109.5
H24A C24 H24C 109.5
H24B C24 H24C 109.5
C30 C3 C26 113.79(18)
C30 C3 Fe1 119.19(15)
C26 C3 Fe1 126.89(15)
C27 C26 C3 123.8(2)
C27 C26 H26A 118.1
C3 C26 H26A 118.1
C28 C27 C26 120.5(2)
C28 C27 C32 119.9(2)
C26 C27 C32 119.6(2)
C27 C28 C29 117.8(2)
C27 C28 H28A 121.1
C29 C28 H28A 121.1
C30 C29 C28 120.9(2)
C30 C29 C31 120.8(2)
C28 C29 C31 118.3(2)
C29 C30 C3 123.2(2)
C29 C30 H30A 118.4
C3 C30 H30A 118.4
F1 C31 F2 110.9(4)
F1 C31 F3 104.2(3)
F2 C31 F3 103.7(3)
F1 C31 C29 113.6(2)
F2 C31 C29 112.2(3)
F3 C31 C29 111.4(3)
F6 C32 F5 105.9(2)
F6 C32 F4 105.4(2)
F5 C32 F4 106.8(2)
F6 C32 C27 112.70(19)
F5 C32 C27 113.4(2)
F4 C32 C27 112.0(2)
C34 C4 C38 114.07(16)
C34 C4 Fe1 123.63(13)
C38 C4 Fe1 121.57(13)
C35 C34 C4 123.37(17)
C35 C34 H34A 118.3
C4 C34 H34A 118.3
C36 C35 C34 120.60(17)
C36 C35 C40 119.92(18)
C34 C35 C40 119.46(18)
C37 C36 C35 117.89(17)
C37 C36 H36A 121.1
C35 C36 H36A 121.1
C36 C37 C38 121.05(16)
C36 C37 C39 119.69(17)
C38 C37 C39 119.25(17)
C37 C38 C4 123.00(16)
C37 C38 H38A 118.5
C4 C38 H38A 118.5
F8 C39 F9 107.12(17)
F8 C39 F7 105.11(17)
F9 C39 F7 105.76(17)
F8 C39 C37 112.96(16)
F9 C39 C37 113.03(17)
F7 C39 C37 112.26(16)
F12' C40 F11' 114.8(5)
F12' C40 F10 125.8(3)
F11' C40 F10 46.6(4)
F12' C40 F12 38.4(4)
F11' C40 F12 136.4(4)
F10 C40 F12 112.5(4)
F12' C40 F11 63.4(5)
F11' C40 F11 61.1(4)
F10 C40 F11 103.2(4)
F12 C40 F11 101.1(3)
F12' C40 F10' 104.5(5)
F11' C40 F10' 96.1(5)
F10 C40 F10' 50.0(3)
F12 C40 F10' 71.3(4)
F11 C40 F10' 139.2(3)
F12' C40 C35 117.9(3)
F11' C40 C35 111.8(3)
F10 C40 C35 115.9(2)
F12 C40 C35 111.7(3)
F11 C40 C35 111.1(2)
F10' C40 C35 108.8(3)

loop_
_geom_bond_atom_site_label_1
_geom_bond_atom_site_label_2
_geom_bond_distance
Fe1 C4 2.1011(17)
Fe1 C3 2.114(2)
Fe1 C1 2.1368(18)
Fe1 C2 2.1486(18)
N1 C1 1.358(2)
N1 C5 1.395(2)
N1 C9 1.472(2)
N2 C1 1.359(2)
N2 C6 1.397(3)
N2 C12 1.474(3)
N3 C2 1.365(3)
N3 C15 1.396(2)
N3 C19 1.477(3)
N4 C2 1.360(2)
N4 C16 1.396(3)
N4 C22 1.479(3)
F1 C31 1.316(4)
F2 C31 1.324(5)
F3 C31 1.364(5)
F4 C32 1.341(3)
F5 C32 1.338(3)
F6 C32 1.332(3)
F7 C39 1.345(2)
F8 C39 1.332(2)
F9 C39 1.335(2)
F10 F11' 1.011(8)
F10 F10' 1.147(7)
F10 C40 1.277(4)
F11 F11' 1.357(9)
F11 F12' 1.375(9)
F11 C40 1.386(5)
F12 F12' 0.839(8)
F12 C40 1.319(5)
F12 F10' 1.599(8)
F10' C40 1.420(6)
F11' C40 1.278(7)
F12' C40 1.218(6)
C5 C6 1.361(3)
C5 C7 1.495(3)
C6 C8 1.483(3)
C7 H7A 0.9800
C7 H7B 0.9800
C7 H7C 0.9800
C8 H8A 0.9800
C8 H8B 0.9800
C8 H8C 0.9800
C9 C10 1.517(3)
C9 C11 1.527(3)
C9 H9A 1.0000
C10 H10A 0.9800
C10 H10B 0.9800
C10 H10C 0.9800
C11 H11A 0.9800
C11 H11B 0.9800
C11 H11C 0.9800
C12 C13 1.527(4)
C12 C14 1.526(4)
C12 H12A 1.0000
C13 H13A 0.9800
C13 H13B 0.9800
C13 H13C 0.9800
C14 H14A 0.9800
C14 H14B 0.9800
C14 H14C 0.9800
C15 C16 1.351(3)
C15 C17 1.497(3)
C16 C18 1.503(3)
C17 H17A 0.9800
C17 H17B 0.9800
C17 H17C 0.9800
C18 H18A 0.9800
C18 H18B 0.9800
C18 H18C 0.9800
C19 C20 1.517(3)
C19 C21 1.526(3)
C19 H19A 1.0000
C20 H20A 0.9800
C20 H20B 0.9800
C20 H20C 0.9800
C21 H21A 0.9800
C21 H21B 0.9800
C21 H21C 0.9800
C22 C24 1.522(4)
C22 C23 1.523(3)
C22 H22A 1.0000
C23 H23A 0.9800
C23 H23B 0.9800
C23 H23C 0.9800
C24 H24A 0.9800
C24 H24B 0.9800
C24 H24C 0.9800
C3 C30 1.402(3)
C3 C26 1.407(3)
C26 C27 1.388(3)
C26 H26A 0.9500
C27 C28 1.378(3)
C27 C32 1.496(3)
C28 C29 1.392(4)
C28 H28A 0.9500
C29 C30 1.389(3)
C29 C31 1.498(4)
C30 H30A 0.9500
C4 C34 1.404(2)
C4 C38 1.409(2)
C34 C35 1.392(3)
C34 H34A 0.9500
C35 C36 1.389(3)
C35 C40 1.497(3)
C36 C37 1.378(3)
C36 H36A 0.9500
C37 C38 1.393(2)
C37 C39 1.498(3)
C38 H38A 0.9500

loop_
_geom_hbond_atom_site_label_D
_geom_hbond_atom_site_label_H
_geom_hbond_atom_site_label_A
_geom_hbond_distance_DH
_geom_hbond_distance_HA
_geom_hbond_distance_DA
_geom_hbond_angle_DHA
_geom_hbond_site_symmetry_A
C13 H13C F8 0.98 2.49 3.319(3) 142.3 4_575
C18 H18B F12' 0.98 2.63 3.231(6) 120.0 4_576
C23 H23A F3 0.98 2.57 3.282(4) 129.8 4_576
C23 H23C F10 0.98 2.61 3.223(4) 120.7 2_646

loop_
_geom_torsion_atom_site_label_1
_geom_torsion_atom_site_label_2
_geom_torsion_atom_site_label_3
_geom_torsion_atom_site_label_4
_geom_torsion
F11' F10 F10' C40 -13.2(7)
F11' F10 F10' F12 14.7(9)
C40 F10 F10' F12 27.9(3)
F12' F12 F10' F10 0.2(7)
C40 F12 F10' F10 -30.7(3)
F12' F12 F10' C40 30.9(6)
F10' F10 F11' C40 13.7(7)
F10' F10 F11' F11 -16.8(11)
C40 F10 F11' F11 -30.4(5)
F12' F11 F11' F10 3.4(7)
C40 F11 F11' F10 31.4(5)
F12' F11 F11' C40 -27.9(3)
F10' F12 F12' C40 -28.6(5)
C40 F12 F12' F11 16.0(9)
F10' F12 F12' F11 -12.6(13)
F11' F11 F12' F12 11.8(12)
C40 F11 F12' F12 -17.4(9)
F11' F11 F12' C40 29.2(3)
C5 N1 C1 N2 1.0(2)
C9 N1 C1 N2 -178.25(18)
C5 N1 C1 Fe1 -170.29(15)
C9 N1 C1 Fe1 10.4(3)
C6 N2 C1 N1 -1.3(2)
C12 N2 C1 N1 177.1(2)
C6 N2 C1 Fe1 170.43(16)
C12 N2 C1 Fe1 -11.1(3)
C16 N4 C2 N3 0.2(2)
C22 N4 C2 N3 -177.80(17)
C16 N4 C2 Fe1 -178.87(15)
C22 N4 C2 Fe1 3.2(3)
C15 N3 C2 N4 0.0(2)
C19 N3 C2 N4 -179.76(17)
C15 N3 C2 Fe1 179.03(14)
C19 N3 C2 Fe1 -0.7(3)
C1 N1 C5 C6 -0.4(3)
C9 N1 C5 C6 178.9(2)
C1 N1 C5 C7 178.2(2)
C9 N1 C5 C7 -2.6(4)
N1 C5 C6 N2 -0.5(3)
C7 C5 C6 N2 -178.9(3)
N1 C5 C6 C8 178.5(3)
C7 C5 C6 C8 0.0(5)
C1 N2 C6 C5 1.1(3)
C12 N2 C6 C5 -177.2(2)
C1 N2 C6 C8 -177.9(3)
C12 N2 C6 C8 3.8(4)
C1 N1 C9 C10 -109.7(2)
C5 N1 C9 C10 71.1(3)
C1 N1 C9 C11 122.9(2)
C5 N1 C9 C11 -56.3(3)
C1 N2 C12 C13 115.3(2)
C6 N2 C12 C13 -66.5(3)
C1 N2 C12 C14 -114.9(2)
C6 N2 C12 C14 63.3(3)
C2 N3 C15 C16 -0.1(2)
C19 N3 C15 C16 179.60(19)
C2 N3 C15 C17 179.5(2)
C19 N3 C15 C17 -0.8(3)
N3 C15 C16 N4 0.2(2)
C17 C15 C16 N4 -179.4(2)
N3 C15 C16 C18 -179.6(3)
C17 C15 C16 C18 0.8(4)
C2 N4 C16 C15 -0.2(2)
C22 N4 C16 C15 177.6(2)
C2 N4 C16 C18 179.6(2)
C22 N4 C16 C18 -2.6(4)
C2 N3 C19 C20 109.7(2)
C15 N3 C19 C20 -70.0(3)
C2 N3 C19 C21 -122.5(2)
C15 N3 C19 C21 57.9(3)
C2 N4 C22 C24 -120.3(2)
C16 N4 C22 C24 62.1(3)
C2 N4 C22 C23 111.5(2)
C16 N4 C22 C23 -66.1(3)
C30 C3 C26 C27 -0.4(3)
Fe1 C3 C26 C27 175.32(15)
C3 C26 C27 C28 0.3(3)
C3 C26 C27 C32 -177.09(19)
C26 C27 C28 C29 -0.1(4)
C32 C27 C28 C29 177.3(2)
C27 C28 C29 C30 0.0(4)
C27 C28 C29 C31 178.7(3)
C28 C29 C30 C3 -0.1(4)
C31 C29 C30 C3 -178.8(3)
C26 C3 C30 C29 0.3(3)
Fe1 C3 C30 C29 -175.8(2)
C30 C29 C31 F1 -3.4(6)
C28 C29 C31 F1 177.9(4)
C30 C29 C31 F2 123.5(3)
C28 C29 C31 F2 -55.2(5)
C30 C29 C31 F3 -120.7(3)
C28 C29 C31 F3 60.6(4)
C28 C27 C32 F6 146.3(2)
C26 C27 C32 F6 -36.2(3)
C28 C27 C32 F5 26.0(3)
C26 C27 C32 F5 -156.5(2)
C28 C27 C32 F4 -95.0(3)
C26 C27 C32 F4 82.5(3)
C38 C4 C34 C35 0.5(3)
Fe1 C4 C34 C35 -169.80(15)
C4 C34 C35 C36 -0.6(3)
C4 C34 C35 C40 178.0(2)
C34 C35 C36 C37 -0.4(3)
C40 C35 C36 C37 -179.0(2)
C35 C36 C37 C38 1.3(3)
C35 C36 C37 C39 -178.53(18)
C36 C37 C38 C4 -1.4(3)
C39 C37 C38 C4 178.45(17)
C34 C4 C38 C37 0.5(3)
Fe1 C4 C38 C37 170.99(13)
C36 C37 C39 F8 -127.8(2)
C38 C37 C39 F8 52.3(2)
C36 C37 C39 F9 -5.9(3)
C38 C37 C39 F9 174.19(17)
C36 C37 C39 F7 113.6(2)
C38 C37 C39 F7 -66.3(2)
F12 F12' C40 F11' 134.5(7)
F11 F12' C40 F11' -34.1(5)
F12 F12' C40 F10 81.4(8)
F11 F12' C40 F10 -87.3(6)
F11 F12' C40 F12 -168.7(7)
F12 F12' C40 F11 168.7(7)
F12 F12' C40 F10' 30.5(7)
F11 F12' C40 F10' -138.1(4)
F12 F12' C40 C35 -90.4(6)
F11 F12' C40 C35 101.0(4)
F10 F11' C40 F12' -116.7(5)
F11 F11' C40 F12' 35.0(5)
F11 F11' C40 F10 151.6(5)
F10 F11' C40 F12 -76.7(8)
F11 F11' C40 F12 74.9(7)
F10 F11' C40 F11 -151.6(5)
F10 F11' C40 F10' -7.5(5)
F11 F11' C40 F10' 144.1(3)
F10 F11' C40 C35 105.6(4)
F11 F11' C40 C35 -102.8(3)
F11' F10 C40 F12' 91.8(8)
F10' F10 C40 F12' -78.4(7)
F10' F10 C40 F11' -170.2(6)
F11' F10 C40 F12 133.4(5)
F10' F10 C40 F12 -36.8(4)
F11' F10 C40 F11 25.3(5)
F10' F10 C40 F11 -145.0(4)
F11' F10 C40 F10' 170.2(6)
F11' F10 C40 C35 -96.3(5)
F10' F10 C40 C35 93.4(4)
F10' F12 C40 F12' 148.7(7)
F12' F12 C40 F11' -69.8(10)
F10' F12 C40 F11' 79.0(7)
F12' F12 C40 F10 -119.7(6)
F10' F12 C40 F10 29.0(3)
F12' F12 C40 F11 -10.3(6)
F10' F12 C40 F11 138.4(3)
F12' F12 C40 F10' -148.7(7)
F12' F12 C40 C35 107.9(6)
F10' F12 C40 C35 -103.4(3)
F11' F11 C40 F12' -144.4(5)
F12' F11 C40 F11' 144.4(5)
F11' F11 C40 F10 -20.8(4)
F12' F11 C40 F10 123.6(4)
F11' F11 C40 F12 -137.3(4)
F12' F11 C40 F12 7.1(4)
F11' F11 C40 F10' -63.1(7)
F12' F11 C40 F10' 81.3(6)
F11' F11 C40 C35 104.0(4)
F12' F11 C40 C35 -111.6(3)
F10 F10' C40 F12' 124.8(5)
F12 F10' C40 F12' -19.4(4)
F10 F10' C40 F11' 7.1(4)
F12 F10' C40 F11' -137.1(4)
F12 F10' C40 F10 -144.2(4)
F10 F10' C40 F12 144.2(4)
F10 F10' C40 F11 58.8(6)
F12 F10' C40 F11 -85.4(6)
F10 F10' C40 C35 -108.5(3)
F12 F10' C40 C35 107.3(3)
C36 C35 C40 F12' 156.9(6)
C34 C35 C40 F12' -21.6(6)
C36 C35 C40 F11' -66.7(5)
C34 C35 C40 F11' 114.7(5)
C36 C35 C40 F10 -15.6(5)
C34 C35 C40 F10 165.8(4)
C36 C35 C40 F12 115.0(3)
C34 C35 C40 F12 -63.6(4)
C36 C35 C40 F11 -132.9(3)
C34 C35 C40 F11 48.5(3)
C36 C35 C40 F10' 38.3(4)
C34 C35 C40 F10' -140.3(4)
